data_4109270
loop_
_publ_author_name
'Sheng-qing Xia'
'Svilen Bobev'

_publ_section_title
;
 Cation-Anion Interactions as Structure Directing Factors: Structure and
 Bonding of Ca2CdSb2 and Yb2CdSb2
;
_journal_name_full 'Journal of the American Chemical Society'
_journal_page_first 4049
_journal_page_last 4057
_journal_paper_doi 10.1021/ja069261k
_journal_volume 129
_journal_year 2007
_chemical_formula_moiety 'Cd Sb2 Yb2'
_chemical_formula_sum 'Cd Sb2 Yb2'
_chemical_formula_weight 701.98
_chemical_name_systematic
; 
 ? 
;
_space_group_IT_number 36
_symmetry_cell_setting orthorhombic
_symmetry_space_group_name_Hall 'C 2c -2'
_symmetry_space_group_name_H-M 'C m c 21'
_atom_sites_solution_primary direct
_atom_sites_solution_secondary difmap
_audit_creation_method SHELXL-97
_cell_angle_alpha 90.00
_cell_angle_beta 90.00
_cell_angle_gamma 90.00
_cell_formula_units_Z 4
_cell_length_a 4.6184(17)
_cell_length_b 17.418(6)
_cell_length_c 7.178(3)
_cell_measurement_reflns_used 661
_cell_measurement_temperature 120(2)
_cell_measurement_theta_max 26.31
_cell_measurement_theta_min 2.34
_cell_volume 577.4(4)
_computing_cell_refinement 'SAINT (Bruker, 2002)'
_computing_data_collection 'SMART (Bruker, 2002)'
_computing_data_reduction SAINT
_computing_molecular_graphics 'XP in SHELXTL'
_computing_publication_material SHELXL-97
_computing_structure_refinement 'SHELXTL (Sheldrick, 2001)'
_computing_structure_solution 'SHELXTL (Sheldrick, 2001)'
_diffrn_ambient_temperature 120(2)
_diffrn_detector_area_resol_mean 8.3
_diffrn_measured_fraction_theta_full 1.000
_diffrn_measured_fraction_theta_max 1.000
_diffrn_measurement_device_type 'Bruker Smart Apex'
_diffrn_measurement_method \w
_diffrn_radiation_monochromator graphite
_diffrn_radiation_source 'fine-focus sealed tube'
_diffrn_radiation_type MoK\a
_diffrn_radiation_wavelength 0.71073
_diffrn_reflns_av_R_equivalents 0.0440
_diffrn_reflns_av_sigmaI/netI 0.0395
_diffrn_reflns_limit_h_max 5
_diffrn_reflns_limit_h_min -5
_diffrn_reflns_limit_k_max 21
_diffrn_reflns_limit_k_min -21
_diffrn_reflns_limit_l_max 8
_diffrn_reflns_limit_l_min -8
_diffrn_reflns_number 2992
_diffrn_reflns_theta_full 26.31
_diffrn_reflns_theta_max 26.31
_diffrn_reflns_theta_min 2.34
_diffrn_standards_decay_% 0
_diffrn_standards_interval_count 0
_diffrn_standards_number 0
_exptl_absorpt_coefficient_mu 44.768
_exptl_absorpt_correction_T_max 0.4080
_exptl_absorpt_correction_T_min 0.1442
_exptl_absorpt_correction_type multi-scan
_exptl_absorpt_process_details 'SADABS (Sheldrick, 2003)'
_exptl_crystal_colour Black
_exptl_crystal_density_diffrn 8.076
_exptl_crystal_description Needle
_exptl_crystal_F_000 1160
_exptl_crystal_size_max 0.06
_exptl_crystal_size_mid 0.04
_exptl_crystal_size_min 0.02
_refine_diff_density_max 1.467
_refine_diff_density_min -2.497
_refine_diff_density_rms 0.667
_refine_ls_abs_structure_details 'Flack H D (1983), Acta Cryst. A39, 876-881'
_refine_ls_abs_structure_Flack 0.094(14)
_refine_ls_extinction_coef 0.00115(8)
_refine_ls_extinction_expression Fc^*^=kFc[1+0.001xFc^2^\l^3^/sin(2\q)]^-1/4^
_refine_ls_extinction_method SHELXL
_refine_ls_goodness_of_fit_ref 1.111
_refine_ls_matrix_type full
_refine_ls_number_parameters 33
_refine_ls_number_reflns 661
_refine_ls_number_restraints 1
_refine_ls_restrained_S_all 1.110
_refine_ls_R_factor_all 0.0216
_refine_ls_R_factor_gt 0.0216
_refine_ls_shift/su_max 0.000
_refine_ls_shift/su_mean 0.000
_refine_ls_structure_factor_coef Fsqd
_refine_ls_weighting_details 'calc w=1/[\s^2^(Fo^2^)+(0.0133P)^2^] where P=(Fo^2^+2Fc^2^)/3'
_refine_ls_weighting_scheme calc
_refine_ls_wR_factor_gt 0.0463
_refine_ls_wR_factor_ref 0.0463
_reflns_number_gt 661
_reflns_number_total 661
_reflns_threshold_expression I>2\s(I)
_cod_data_source_file ja069261ksi20061223_035228_1.cif
_cod_data_source_block Yb2CdSb2
_cod_database_code 4109270

loop_
_symmetry_equiv_pos_as_xyz
'x, y, z'
'-x, -y, z+1/2'
'x, -y, z+1/2'
'-x, y, z'
'x+1/2, y+1/2, z'
'-x+1/2, -y+1/2, z+1/2'
'x+1/2, -y+1/2, z+1/2'
'-x+1/2, y+1/2, z'

loop_
_atom_site_label
_atom_site_type_symbol
_atom_site_fract_x
_atom_site_fract_y
_atom_site_fract_z
_atom_site_U_iso_or_equiv
_atom_site_adp_type
_atom_site_occupancy
_atom_site_symmetry_multiplicity
_atom_site_calc_flag
_atom_site_refinement_flags
Yb1 Yb 0.0000 0.30247(3) 0.52982(7) 0.01253(18) Uani 1 2 d S
Yb2 Yb 0.0000 0.47879(3) 0.22124(10) 0.00929(16) Uani 1 2 d S
Cd Cd 0.0000 0.09896(5) 0.39552(17) 0.0099(2) Uani 1 2 d S
Sb1 Sb 0.0000 0.06721(5) 0.00000(13) 0.0082(2) Uani 1 2 d S
Sb2 Sb 0.0000 0.32152(5) 0.01093(16) 0.0098(2) Uani 1 2 d S

loop_
_atom_site_aniso_label
_atom_site_aniso_U_11
_atom_site_aniso_U_22
_atom_site_aniso_U_33
_atom_site_aniso_U_23
_atom_site_aniso_U_13
_atom_site_aniso_U_12
Yb1 0.0106(3) 0.0060(3) 0.0209(4) -0.0006(3) 0.000 0.000
Yb2 0.0100(3) 0.0086(3) 0.0093(3) 0.0011(2) 0.000 0.000
Cd 0.0101(5) 0.0081(5) 0.0116(5) -0.0019(4) 0.000 0.000
Sb1 0.0094(4) 0.0056(4) 0.0097(5) -0.0005(4) 0.000 0.000
Sb2 0.0085(4) 0.0057(4) 0.0151(5) 0.0005(4) 0.000 0.000

loop_
_atom_type_symbol
_atom_type_description
_atom_type_scat_dispersion_real
_atom_type_scat_dispersion_imag
_atom_type_scat_source
Cd Cd -0.8075 1.2024 'International Tables Vol C Tables 4.2.6.8 and 6.1.1.4'
Sb Sb -0.5866 1.5461 'International Tables Vol C Tables 4.2.6.8 and 6.1.1.4'
Yb Yb -0.3850 5.5486 'International Tables Vol C Tables 4.2.6.8 and 6.1.1.4'

loop_
_geom_angle_atom_site_label_1
_geom_angle_atom_site_label_2
_geom_angle_atom_site_label_3
_geom_angle
_geom_angle_site_symmetry_1
_geom_angle_site_symmetry_3
Sb2 Yb1 Sb2 93.72(4) 6_455 6
Sb2 Yb1 Sb1 173.60(3) 6_455 6
Sb2 Yb1 Sb1 87.44(3) 6 6
Sb2 Yb1 Sb1 87.44(3) 6_455 6_455
Sb2 Yb1 Sb1 173.60(3) 6 6_455
Sb1 Yb1 Sb1 90.73(4) 6 6_455
Sb2 Yb1 Sb2 96.19(3) 6_455 1_556
Sb2 Yb1 Sb2 96.19(3) 6 1_556
Sb1 Yb1 Sb2 89.93(2) 6 1_556
Sb1 Yb1 Sb2 89.93(2) 6_455 1_556
Sb2 Yb1 Cd 47.95(2) 6_455 .
Sb2 Yb1 Cd 47.95(2) 6 .
Sb1 Yb1 Cd 131.12(2) 6 .
Sb1 Yb1 Cd 131.12(2) 6_455 .
Sb2 Yb1 Cd 110.70(3) 1_556 .
Sb2 Yb1 Sb2 91.03(3) 6_455 .
Sb2 Yb1 Sb2 91.03(3) 6 .
Sb1 Yb1 Sb2 82.66(2) 6 .
Sb1 Yb1 Sb2 82.66(2) 6_455 .
Sb2 Yb1 Sb2 169.42(3) 1_556 .
Cd Yb1 Sb2 79.88(3) . .
Sb2 Yb1 Yb2 121.90(3) 6_455 .
Sb2 Yb1 Yb2 121.90(3) 6 .
Sb1 Yb1 Yb2 52.71(2) 6 .
Sb1 Yb1 Yb2 52.71(2) 6_455 .
Sb2 Yb1 Yb2 120.31(3) 1_556 .
Cd Yb1 Yb2 128.99(3) . .
Sb2 Yb1 Yb2 49.11(2) . .
Sb2 Yb1 Cd 139.67(3) 6_455 6
Sb2 Yb1 Cd 84.09(3) 6 6
Sb1 Yb1 Cd 46.70(3) 6 6
Sb1 Yb1 Cd 99.09(3) 6_455 6
Sb2 Yb1 Cd 44.52(2) 1_556 6
Cd Yb1 Cd 127.03(2) . 6
Sb2 Yb1 Cd 129.21(2) . 6
Yb2 Yb1 Cd 92.10(3) . 6
Sb2 Yb1 Cd 84.09(3) 6_455 6_455
Sb2 Yb1 Cd 139.67(3) 6 6_455
Sb1 Yb1 Cd 99.09(3) 6 6_455
Sb1 Yb1 Cd 46.70(3) 6_455 6_455
Sb2 Yb1 Cd 44.52(2) 1_556 6_455
Cd Yb1 Cd 127.03(2) . 6_455
Sb2 Yb1 Cd 129.21(2) . 6_455
Yb2 Yb1 Cd 92.10(3) . 6_455
Cd Yb1 Cd 72.72(3) 6 6_455
Sb2 Yb1 Yb2 131.03(2) 6_455 2_565
Sb2 Yb1 Yb2 131.03(2) 6 2_565
Sb1 Yb1 Yb2 50.53(2) 6 2_565
Sb1 Yb1 Yb2 50.53(2) 6_455 2_565
Sb2 Yb1 Yb2 64.68(2) 1_556 2_565
Cd Yb1 Yb2 175.38(3) . 2_565
Sb2 Yb1 Yb2 104.74(3) . 2_565
Yb2 Yb1 Yb2 55.63(2) . 2_565
Cd Yb1 Yb2 49.963(17) 6 2_565
Cd Yb1 Yb2 49.963(16) 6_455 2_565
Sb2 Yb2 Sb1 94.79(3) . 6
Sb2 Yb2 Sb1 94.79(3) . 6_455
Sb1 Yb2 Sb1 93.95(4) 6 6_455
Sb2 Yb2 Sb1 100.49(3) . 5
Sb1 Yb2 Sb1 84.77(3) 6 5
Sb1 Yb2 Sb1 164.71(3) 6_455 5
Sb2 Yb2 Sb1 100.49(3) . 5_455
Sb1 Yb2 Sb1 164.71(3) 6 5_455
Sb1 Yb2 Sb1 84.77(3) 6_455 5_455
Sb1 Yb2 Sb1 92.46(4) 5 5_455
Sb2 Yb2 Cd 136.522(19) . 5
Sb1 Yb2 Cd 54.51(3) 6 5
Sb1 Yb2 Cd 115.14(4) 6_455 5
Sb1 Yb2 Cd 52.29(3) 5 5
Sb1 Yb2 Cd 112.42(4) 5_455 5
Sb2 Yb2 Cd 136.522(19) . 5_455
Sb1 Yb2 Cd 115.14(4) 6 5_455
Sb1 Yb2 Cd 54.51(3) 6_455 5_455
Sb1 Yb2 Cd 112.42(4) 5 5_455
Sb1 Yb2 Cd 52.29(3) 5_455 5_455
Cd Yb2 Cd 86.88(4) 5 5_455
Sb2 Yb2 Cd 49.37(2) . 6_454
Sb1 Yb2 Cd 142.65(3) 6 6_454
Sb1 Yb2 Cd 81.09(3) 6_455 6_454
Sb1 Yb2 Cd 109.03(4) 5 6_454
Sb1 Yb2 Cd 52.24(3) 5_455 6_454
Cd Yb2 Cd 158.32(4) 5 6_454
Cd Yb2 Cd 92.05(3) 5_455 6_454
Sb2 Yb2 Cd 49.37(2) . 6_554
Sb1 Yb2 Cd 81.09(3) 6 6_554
Sb1 Yb2 Cd 142.65(3) 6_455 6_554
Sb1 Yb2 Cd 52.24(3) 5 6_554
Sb1 Yb2 Cd 109.03(4) 5_455 6_554
Cd Yb2 Cd 92.05(3) 5 6_554
Cd Yb2 Cd 158.32(4) 5_455 6_554
Cd Yb2 Cd 81.04(4) 6_454 6_554
Sb2 Yb2 Yb2 130.49(3) . 2_565
Sb1 Yb2 Yb2 55.30(2) 6 2_565
Sb1 Yb2 Yb2 55.30(2) 6_455 2_565
Sb1 Yb2 Yb2 112.91(3) 5 2_565
Sb1 Yb2 Yb2 112.91(3) 5_455 2_565
Cd Yb2 Yb2 60.63(3) 5 2_565
Cd Yb2 Yb2 60.63(3) 5_455 2_565
Cd Yb2 Yb2 136.15(2) 6_454 2_565
Cd Yb2 Yb2 136.15(2) 6_554 2_565
Sb2 Yb2 Yb2 72.78(3) . 2_564
Sb1 Yb2 Yb2 132.19(2) 6 2_564
Sb1 Yb2 Yb2 132.19(2) 6_455 2_564
Sb1 Yb2 Yb2 54.30(2) 5 2_564
Sb1 Yb2 Yb2 54.30(2) 5_455 2_564
Cd Yb2 Yb2 103.84(3) 5 2_564
Cd Yb2 Yb2 103.84(3) 5_455 2_564
Cd Yb2 Yb2 55.43(2) 6_454 2_564
Cd Yb2 Yb2 55.43(2) 6_554 2_564
Yb2 Yb2 Yb2 156.73(4) 2_565 2_564
Sb2 Yb2 Yb1 64.66(4) . .
Sb1 Yb2 Yb1 54.81(2) 6 .
Sb1 Yb2 Yb1 54.81(2) 6_455 .
Sb1 Yb2 Yb1 132.927(19) 5 .
Sb1 Yb2 Yb1 132.927(19) 5_455 .
Cd Yb2 Yb1 106.72(3) 5 .
Cd Yb2 Yb1 106.72(3) 5_455 .
Cd Yb2 Yb1 94.34(3) 6_454 .
Cd Yb2 Yb1 94.34(3) 6_554 .
Yb2 Yb2 Yb1 65.83(3) 2_565 .
Yb2 Yb2 Yb1 137.43(3) 2_564 .
Sb2 Cd Sb2 110.10(6) 6 6_455
Sb2 Cd Sb1 112.50(4) 6 .
Sb2 Cd Sb1 112.50(4) 6_455 .
Sb2 Cd Sb1 113.71(3) 6 2
Sb2 Cd Sb1 113.71(3) 6_455 2
Sb1 Cd Sb1 93.50(3) . 2
Sb2 Cd Yb2 168.39(4) 6 5_445
Sb2 Cd Yb2 81.51(3) 6_455 5_445
Sb1 Cd Yb2 61.00(3) . 5_445
Sb1 Cd Yb2 59.34(3) 2 5_445
Sb2 Cd Yb2 81.51(3) 6 5_545
Sb2 Cd Yb2 168.39(4) 6_455 5_545
Sb1 Cd Yb2 61.00(3) . 5_545
Sb1 Cd Yb2 59.34(3) 2 5_545
Yb2 Cd Yb2 86.89(4) 5_445 5_545
Sb2 Cd Yb2 57.41(3) 6 6
Sb2 Cd Yb2 121.76(5) 6_455 6
Sb1 Cd Yb2 124.95(3) . 6
Sb1 Cd Yb2 57.73(2) 2 6
Yb2 Cd Yb2 117.02(3) 5_445 6
Yb2 Cd Yb2 63.95(2) 5_545 6
Sb2 Cd Yb2 121.76(5) 6 6_455
Sb2 Cd Yb2 57.41(3) 6_455 6_455
Sb1 Cd Yb2 124.95(3) . 6_455
Sb1 Cd Yb2 57.73(2) 2 6_455
Yb2 Cd Yb2 63.95(2) 5_445 6_455
Yb2 Cd Yb2 117.02(3) 5_545 6_455
Yb2 Cd Yb2 81.04(4) 6 6_455
Sb2 Cd Yb1 56.53(3) 6 .
Sb2 Cd Yb1 56.53(3) 6_455 .
Sb1 Cd Yb1 116.24(4) . .
Sb1 Cd Yb1 150.26(5) 2 .
Yb2 Cd Yb1 134.36(2) 5_445 .
Yb2 Cd Yb1 134.36(2) 5_545 .
Yb2 Cd Yb1 101.25(3) 6 .
Yb2 Cd Yb1 101.25(3) 6_455 .
Sb2 Cd Yb1 117.87(4) 6 6_454
Sb2 Cd Yb1 59.70(3) 6_455 6_454
Sb1 Cd Yb1 54.75(3) . 6_454
Sb1 Cd Yb1 126.57(3) 2 6_454
Yb2 Cd Yb1 67.42(3) 5_445 6_454
Yb2 Cd Yb1 115.56(4) 5_545 6_454
Yb2 Cd Yb1 175.18(2) 6 6_454
Yb2 Cd Yb1 103.06(3) 6_455 6_454
Yb1 Cd Yb1 75.61(2) . 6_454
Sb2 Cd Yb1 59.70(3) 6 6_554
Sb2 Cd Yb1 117.87(4) 6_455 6_554
Sb1 Cd Yb1 54.75(3) . 6_554
Sb1 Cd Yb1 126.57(3) 2 6_554
Yb2 Cd Yb1 115.56(4) 5_445 6_554
Yb2 Cd Yb1 67.42(3) 5_545 6_554
Yb2 Cd Yb1 103.06(3) 6 6_554
Yb2 Cd Yb1 175.18(2) 6_455 6_554
Yb1 Cd Yb1 75.61(2) . 6_554
Yb1 Cd Yb1 72.73(3) 6_454 6_554
Cd Sb1 Cd 115.55(4) . 2_554
Cd Sb1 Yb2 132.09(2) . 6_454
Cd Sb1 Yb2 66.15(2) 2_554 6_454
Cd Sb1 Yb2 132.09(2) . 6_554
Cd Sb1 Yb2 66.15(2) 2_554 6_554
Yb2 Sb1 Yb2 93.95(4) 6_454 6_554
Cd Sb1 Yb2 66.71(3) . 5_445
Cd Sb1 Yb2 70.03(3) 2_554 5_445
Yb2 Sb1 Yb2 70.40(3) 6_454 5_445
Yb2 Sb1 Yb2 136.08(3) 6_554 5_445
Cd Sb1 Yb2 66.71(3) . 5_545
Cd Sb1 Yb2 70.03(3) 2_554 5_545
Yb2 Sb1 Yb2 136.08(3) 6_454 5_545
Yb2 Sb1 Yb2 70.40(3) 6_554 5_545
Yb2 Sb1 Yb2 92.46(4) 5_445 5_545
Cd Sb1 Yb1 78.55(2) . 6_554
Cd Sb1 Yb1 133.92(2) 2_554 6_554
Yb2 Sb1 Yb1 137.68(4) 6_454 6_554
Yb2 Sb1 Yb1 72.48(3) 6_554 6_554
Yb2 Sb1 Yb1 144.88(4) 5_445 6_554
Yb2 Sb1 Yb1 77.89(3) 5_545 6_554
Cd Sb1 Yb1 78.55(2) . 6_454
Cd Sb1 Yb1 133.92(2) 2_554 6_454
Yb2 Sb1 Yb1 72.48(3) 6_454 6_454
Yb2 Sb1 Yb1 137.68(4) 6_554 6_454
Yb2 Sb1 Yb1 77.89(3) 5_445 6_454
Yb2 Sb1 Yb1 144.88(4) 5_545 6_454
Yb1 Sb1 Yb1 90.73(4) 6_554 6_454
Cd Sb2 Cd 110.10(6) 6_554 6_454
Cd Sb2 Yb2 73.22(3) 6_554 .
Cd Sb2 Yb2 73.22(3) 6_454 .
Cd Sb2 Yb1 161.12(5) 6_554 6_454
Cd Sb2 Yb1 75.52(3) 6_454 6_454
Yb2 Sb2 Yb1 125.24(3) . 6_454
Cd Sb2 Yb1 75.52(3) 6_554 6_554
Cd Sb2 Yb1 161.12(5) 6_454 6_554
Yb2 Sb2 Yb1 125.24(3) . 6_554
Yb1 Sb2 Yb1 93.72(4) 6_454 6_554
Cd Sb2 Yb1 75.78(4) 6_554 1_554
Cd Sb2 Yb1 75.78(4) 6_454 1_554
Yb2 Sb2 Yb1 124.35(3) . 1_554
Yb1 Sb2 Yb1 88.70(2) 6_454 1_554
Yb1 Sb2 Yb1 88.70(2) 6_554 1_554
Cd Sb2 Yb1 109.66(4) 6_554 .
Cd Sb2 Yb1 109.66(4) 6_454 .
Yb2 Sb2 Yb1 66.23(3) . .
Yb1 Sb2 Yb1 84.07(2) 6_454 .
Yb1 Sb2 Yb1 84.07(2) 6_554 .
Yb1 Sb2 Yb1 169.42(3) 1_554 .
Cd Sb2 Yb2 55.05(3) 6_554 2_564
Cd Sb2 Yb2 55.05(3) 6_454 2_564
Yb2 Sb2 Yb2 59.73(3) . 2_564
Yb1 Sb2 Yb2 127.43(2) 6_454 2_564
Yb1 Sb2 Yb2 127.43(2) 6_554 2_564
Yb1 Sb2 Yb2 64.62(3) 1_554 2_564
Yb1 Sb2 Yb2 125.96(3) . 2_564

loop_
_geom_bond_atom_site_label_1
_geom_bond_atom_site_label_2
_geom_bond_distance
_geom_bond_site_symmetry_2
Yb1 Sb2 3.1647(11) 6_455
Yb1 Sb2 3.1647(11) 6
Yb1 Sb1 3.2451(12) 6
Yb1 Sb1 3.2451(12) 6_455
Yb1 Sb2 3.4692(17) 1_556
Yb1 Cd 3.6735(17) .
Yb1 Sb2 3.7391(18) .
Yb1 Yb2 3.7864(13) .
Yb1 Cd 3.8949(14) 6
Yb1 Cd 3.8949(14) 6_455
Yb1 Yb2 4.0501(16) 2_565
Yb2 Sb2 3.1277(14) .
Yb2 Sb1 3.1588(11) 6
Yb2 Sb1 3.1588(11) 6_455
Yb2 Sb1 3.1977(11) 5
Yb2 Sb1 3.1977(11) 5_455
Yb2 Cd 3.3583(11) 5
Yb2 Cd 3.3583(11) 5_455
Yb2 Cd 3.5542(13) 6_454
Yb2 Cd 3.5542(13) 6_554
Yb2 Yb2 3.6640(13) 2_565
Yb2 Yb2 3.6641(13) 2_564
Cd Sb2 2.8173(11) 6
Cd Sb2 2.8173(11) 6_455
Cd Sb1 2.8922(18) .
Cd Sb1 2.9898(17) 2
Cd Yb2 3.3582(11) 5_445
Cd Yb2 3.3582(11) 5_545
Cd Yb2 3.5542(13) 6
Cd Yb2 3.5542(13) 6_455
Cd Yb1 3.8948(14) 6_454
Cd Yb1 3.8948(14) 6_554
Sb1 Cd 2.9898(17) 2_554
Sb1 Yb2 3.1587(11) 6_454
Sb1 Yb2 3.1587(11) 6_554
Sb1 Yb2 3.1977(11) 5_445
Sb1 Yb2 3.1977(11) 5_545
Sb1 Yb1 3.2451(12) 6_554
Sb1 Yb1 3.2451(12) 6_454
Sb2 Cd 2.8173(11) 6_554
Sb2 Cd 2.8173(11) 6_454
Sb2 Yb1 3.1647(11) 6_454
Sb2 Yb1 3.1647(11) 6_554
Sb2 Yb1 3.4691(17) 1_554
Sb2 Yb2 4.0522(16) 2_564
